data_2222910
loop_
_publ_author_name
'Gowda, B. Thimme'
'Foro, Sabine'
'Saraswathi, B. S.'
'Fuess, Hartmut'

_publ_section_title
;
 Ethyl 3-[(3,5-dimethylphenyl)aminocarbonyl]propanoate
;
_journal_coeditor_code TK2515
_journal_issue 8
_journal_name_full 'Acta Crystallographica Section E'
_journal_page_first o2039
_journal_paper_doi 10.1107/S1600536809029511
_journal_volume 65
_journal_year 2009
_chemical_formula_iupac 'C14 H19 N O3'
_chemical_formula_moiety 'C14 H19 N O3'
_chemical_formula_sum 'C14 H19 N O3'
_chemical_formula_weight 249.30
_chemical_name_systematic
;
Ethyl 3-[(3,5-dimethylphenyl)aminocarbonyl]propanoate
;
_space_group_IT_number 87
_symmetry_cell_setting tetragonal
_symmetry_space_group_name_Hall '-I 4'
_symmetry_space_group_name_H-M 'I 4/m'
_atom_sites_solution_hydrogens geom
_atom_sites_solution_primary direct
_atom_sites_solution_secondary difmap
_audit_creation_method SHELXL-97
_cell_angle_alpha 90
_cell_angle_beta 90
_cell_angle_gamma 90
_cell_formula_units_Z 8
_cell_length_a 19.938(2)
_cell_length_b 19.938(2)
_cell_length_c 7.0367(9)
_cell_measurement_reflns_used 25
_cell_measurement_temperature 299(2)
_cell_measurement_theta_max 20.5
_cell_measurement_theta_min 4.4
_cell_volume 2797.3(5)
_computing_cell_refinement 'CAD-4-PC (Enraf--Nonius, 1996)'
_computing_data_collection 'CAD-4-PC (Enraf--Nonius, 1996)'
_computing_data_reduction 'REDU4 (Stoe & Cie, 1987)'
_computing_molecular_graphics 'PLATON (Spek, 2009)'
_computing_publication_material 'SHELXL97 (Sheldrick, 2008)'
_computing_structure_refinement 'SHELXL97 (Sheldrick, 2008)'
_computing_structure_solution 'SHELXS97 (Sheldrick, 2008)'
_diffrn_ambient_temperature 299(2)
_diffrn_measured_fraction_theta_full 1.000
_diffrn_measured_fraction_theta_max 1.000
_diffrn_measurement_device_type 'Enraf--Nonius CAD-4'
_diffrn_measurement_method \w/2\q
_diffrn_radiation_monochromator graphite
_diffrn_radiation_source 'fine-focus sealed tube'
_diffrn_radiation_type CuK\a
_diffrn_radiation_wavelength 1.54180
_diffrn_reflns_av_R_equivalents 0.044
_diffrn_reflns_av_sigmaI/netI 0.035
_diffrn_reflns_limit_h_max 23
_diffrn_reflns_limit_h_min -16
_diffrn_reflns_limit_k_max 23
_diffrn_reflns_limit_k_min -16
_diffrn_reflns_limit_l_max 8
_diffrn_reflns_limit_l_min -3
_diffrn_reflns_number 4040
_diffrn_reflns_theta_full 67.0
_diffrn_reflns_theta_max 67.0
_diffrn_reflns_theta_min 3.1
_diffrn_standards_decay_% 1.0
_diffrn_standards_interval_time 120
_diffrn_standards_number 3
_exptl_absorpt_coefficient_mu 0.674
_exptl_absorpt_correction_type none
_exptl_crystal_colour colourless
_exptl_crystal_density_diffrn 1.184
_exptl_crystal_density_method 'not measured'
_exptl_crystal_description rod
_exptl_crystal_F_000 1072
_exptl_crystal_size_max 0.40
_exptl_crystal_size_mid 0.28
_exptl_crystal_size_min 0.25
_refine_diff_density_max 0.32
_refine_diff_density_min -0.32
_refine_ls_extinction_coef 0.0012(3)
_refine_ls_extinction_expression Fc^*^=kFc[1+0.001xFc^2^\l^3^/sin(2\q)]^-1/4^
_refine_ls_extinction_method 'SHELXL97 (Sheldrick, 2008)'
_refine_ls_goodness_of_fit_ref 1.11
_refine_ls_hydrogen_treatment mixed
_refine_ls_matrix_type full
_refine_ls_number_parameters 120
_refine_ls_number_reflns 1367
_refine_ls_number_restraints 0
_refine_ls_restrained_S_all 1.11
_refine_ls_R_factor_all 0.063
_refine_ls_R_factor_gt 0.058
_refine_ls_shift/su_max 0.001
_refine_ls_shift/su_mean 0.000
_refine_ls_structure_factor_coef Fsqd
_refine_ls_weighting_details 'calc w=1/[\s^2^(Fo^2^)+(0.1022P)^2^+1.0554P] where P=(Fo^2^+2Fc^2^)/3'
_refine_ls_weighting_scheme calc
_refine_ls_wR_factor_gt 0.163
_refine_ls_wR_factor_ref 0.169
_reflns_number_gt 1201
_reflns_number_total 1367
_reflns_threshold_expression I>2\s(I)
_cod_data_source_file tk2515.cif
_cod_data_source_block I
_cod_database_code 2222910
_cod_database_fobs_code 2222910

loop_
_symmetry_equiv_pos_as_xyz
'x, y, z'
'-x, -y, z'
'-y, x, z'
'y, -x, z'
'x+1/2, y+1/2, z+1/2'
'-x+1/2, -y+1/2, z+1/2'
'-y+1/2, x+1/2, z+1/2'
'y+1/2, -x+1/2, z+1/2'
'-x, -y, -z'
'x, y, -z'
'y, -x, -z'
'-y, x, -z'
'-x+1/2, -y+1/2, -z+1/2'
'x+1/2, y+1/2, -z+1/2'
'y+1/2, -x+1/2, -z+1/2'
'-y+1/2, x+1/2, -z+1/2'

loop_
_atom_site_type_symbol
_atom_site_label
_atom_site_fract_x
_atom_site_fract_y
_atom_site_fract_z
_atom_site_U_iso_or_equiv
_atom_site_adp_type
_atom_site_calc_flag
_atom_site_refinement_flags
_atom_site_occupancy
_atom_site_disorder_assembly
_atom_site_disorder_group
C C1 0.60839(11) 0.20945(11) 0.0000 0.0465(6) Uani d S 1 . .
C C2 0.67561(12) 0.19085(12) 0.0000 0.0513(6) Uani d S 1 . .
H H2 0.6869 0.1456 0.0000 0.062 Uiso calc SR 1 . .
C C3 0.72584(12) 0.23863(13) 0.0000 0.0532(6) Uani d S 1 . .
C C4 0.70778(13) 0.30566(14) 0.0000 0.0579(7) Uani d S 1 . .
H H4 0.7411 0.3383 0.0000 0.070 Uiso calc SR 1 . .
C C5 0.64153(13) 0.32504(12) 0.0000 0.0562(7) Uani d S 1 . .
C C6 0.59123(12) 0.27666(12) 0.0000 0.0522(6) Uani d S 1 . .
H H6 0.5464 0.2894 0.0000 0.063 Uiso calc SR 1 . .
C C7 0.49362(12) 0.15957(11) 0.0000 0.0506(6) Uani d S 1 . .
C C8 0.45900(11) 0.09187(12) 0.0000 0.0543(7) Uani d S 1 . .
H H8A 0.4728 0.0668 -0.1115 0.065 Uiso calc PR 0.50 . .
H H8B 0.4728 0.0668 0.1115 0.065 Uiso calc PR 0.50 . .
C C9 0.38416(12) 0.09873(11) 0.0000 0.0515(6) Uani d S 1 . .
H H9A 0.3708 0.1242 0.1113 0.062 Uiso calc PR 0.50 . .
H H9B 0.3708 0.1242 -0.1113 0.062 Uiso calc PR 0.50 . .
C C10 0.34741(11) 0.03335(12) 0.0000 0.0491(6) Uani d S 1 . .
C C11 0.23912(14) -0.01607(15) 0.0000 0.0666(8) Uani d S 1 . .
H H11 0.2470(10) -0.0432(11) 0.118(3) 0.080 Uiso d . 1 . .
C C12 0.16867(16) 0.0096(2) 0.0000 0.0849(10) Uani d S 1 . .
H H12A 0.139(2) -0.029(2) 0.0000 0.102 Uiso d S 1 . .
H H12B 0.1605(12) 0.0349(13) 0.126(4) 0.102 Uiso d . 1 . .
C C13 0.79850(13) 0.21804(16) 0.0000 0.0652(7) Uani d S 1 . .
H H13A 0.8077 0.1916 -0.1110 0.078 Uiso calc PR 0.50 . .
H H13B 0.8078 0.1920 0.1118 0.078 Uiso calc PR 0.50 . .
H H13C 0.8263 0.2573 -0.0007 0.078 Uiso calc SR 1 . .
C C14 0.62237(18) 0.39835(14) 0.0000 0.0829(10) Uani d S 1 . .
H H14A 0.6403 0.4196 -0.1113 0.099 Uiso calc PR 0.50 . .
H H14B 0.6402 0.4196 0.1115 0.099 Uiso calc PR 0.50 . .
H H14C 0.5744 0.4024 -0.0003 0.099 Uiso calc SR 1 . .
N N1 0.56095(10) 0.15635(10) 0.0000 0.0519(6) Uani d S 1 . .
H H1N 0.5776(15) 0.1170(16) 0.0000 0.062 Uiso d S 1 . .
O O1 0.46202(9) 0.21173(9) 0.0000 0.0821(8) Uani d S 1 . .
O O2 0.37347(9) -0.02118(8) 0.0000 0.0701(7) Uani d S 1 . .
O O3 0.28217(8) 0.04272(8) 0.0000 0.0614(6) Uani d S 1 . .

loop_
_atom_site_aniso_label
_atom_site_aniso_U_11
_atom_site_aniso_U_22
_atom_site_aniso_U_33
_atom_site_aniso_U_12
_atom_site_aniso_U_13
_atom_site_aniso_U_23
C1 0.0444(12) 0.0435(12) 0.0516(12) -0.0050(9) 0.000 0.000
C2 0.0475(13) 0.0481(13) 0.0583(13) -0.0009(9) 0.000 0.000
C3 0.0465(12) 0.0632(15) 0.0498(12) -0.0103(10) 0.000 0.000
C4 0.0567(15) 0.0593(15) 0.0578(14) -0.0177(11) 0.000 0.000
C5 0.0621(15) 0.0464(13) 0.0601(14) -0.0105(10) 0.000 0.000
C6 0.0494(13) 0.0426(12) 0.0645(14) -0.0036(9) 0.000 0.000
C7 0.0433(12) 0.0411(12) 0.0673(15) 0.0014(9) 0.000 0.000
C8 0.0432(13) 0.0422(13) 0.0775(16) -0.0015(9) 0.000 0.000
C9 0.0447(13) 0.0425(12) 0.0673(15) 0.0006(9) 0.000 0.000
C10 0.0430(12) 0.0449(12) 0.0594(14) 0.0013(9) 0.000 0.000
C11 0.0497(14) 0.0559(15) 0.094(2) -0.0124(11) 0.000 0.000
C12 0.0490(16) 0.094(3) 0.112(3) -0.0109(15) 0.000 0.000
C13 0.0460(14) 0.0815(19) 0.0681(16) -0.0094(12) 0.000 0.000
C14 0.083(2) 0.0443(15) 0.121(3) -0.0118(13) 0.000 0.000
N1 0.0424(11) 0.0367(10) 0.0768(14) -0.0013(8) 0.000 0.000
O1 0.0481(10) 0.0416(10) 0.157(2) 0.0021(7) 0.000 0.000
O2 0.0514(10) 0.0397(10) 0.1193(18) 0.0015(7) 0.000 0.000
O3 0.0420(9) 0.0458(9) 0.0965(14) -0.0017(7) 0.000 0.000

loop_
_atom_type_symbol
_atom_type_description
_atom_type_scat_dispersion_real
_atom_type_scat_dispersion_imag
_atom_type_scat_source
C C 0.0181 0.0091 'International Tables Vol C Tables 4.2.6.8 and 6.1.1.4'
H H 0.0000 0.0000 'International Tables Vol C Tables 4.2.6.8 and 6.1.1.4'
N N 0.0311 0.0180 'International Tables Vol C Tables 4.2.6.8 and 6.1.1.4'
O O 0.0492 0.0322 'International Tables Vol C Tables 4.2.6.8 and 6.1.1.4'

loop_
_geom_angle_atom_site_label_1
_geom_angle_atom_site_label_2
_geom_angle_atom_site_label_3
_geom_angle_site_symmetry_1
_geom_angle_site_symmetry_3
_geom_angle
_geom_angle_publ_flag
C6 C1 C2 . . 119.8(2) ?
C6 C1 N1 . . 123.9(2) ?
C2 C1 N1 . . 116.3(2) ?
C3 C2 C1 . . 121.0(2) ?
C3 C2 H2 . . 119.5 ?
C1 C2 H2 . . 119.5 ?
C2 C3 C4 . . 118.5(2) ?
C2 C3 C13 . . 120.6(3) ?
C4 C3 C13 . . 120.9(2) ?
C5 C4 C3 . . 121.4(2) ?
C5 C4 H4 . . 119.3 ?
C3 C4 H4 . . 119.3 ?
C4 C5 C6 . . 119.8(2) ?
C4 C5 C14 . . 121.0(2) ?
C6 C5 C14 . . 119.2(3) ?
C1 C6 C5 . . 119.6(2) ?
C1 C6 H6 . . 120.2 ?
C5 C6 H6 . . 120.2 ?
O1 C7 N1 . . 123.9(2) ?
O1 C7 C8 . . 121.7(2) ?
N1 C7 C8 . . 114.3(2) ?
C9 C8 C7 . . 111.8(2) ?
C9 C8 H8A . . 109.2 ?
C7 C8 H8A . . 109.2 ?
C9 C8 H8B . . 109.2 ?
C7 C8 H8B . . 109.2 ?
H8A C8 H8B . . 107.9 ?
C10 C9 C8 . . 114.1(2) ?
C10 C9 H9A . . 108.7 ?
C8 C9 H9A . . 108.7 ?
C10 C9 H9B . . 108.7 ?
C8 C9 H9B . . 108.7 ?
H9A C9 H9B . . 107.6 ?
O2 C10 O3 . . 123.7(2) ?
O2 C10 C9 . . 125.1(2) ?
O3 C10 C9 . . 111.17(19) ?
H11 C11 O3 10 . 110.1(12) ?
H11 C11 C12 10 . 109.4(12) ?
O3 C11 C12 . . 106.2(2) ?
H11 C11 H11 10 . 112(3) ?
O3 C11 H11 . . 110.1(12) ?
C12 C11 H11 . . 109.4(12) ?
H12B C12 C11 10 . 108.4(14) ?
H12B C12 H12A 10 . 106.9(16) ?
C11 C12 H12A . . 107(2) ?
H12B C12 H12B 10 . 118(3) ?
C11 C12 H12B . . 108.4(14) ?
H12A C12 H12B . . 106.9(16) ?
C3 C13 H13A . . 109.5 ?
C3 C13 H13B . . 109.5 ?
H13A C13 H13B . . 109.5 ?
C3 C13 H13C . . 109.5 ?
H13A C13 H13C . . 109.5 ?
H13B C13 H13C . . 109.5 ?
C5 C14 H14A . . 109.5 ?
C5 C14 H14B . . 109.5 ?
H14A C14 H14B . . 109.5 ?
C5 C14 H14C . . 109.5 ?
H14A C14 H14C . . 109.5 ?
H14B C14 H14C . . 109.5 ?
C7 N1 C1 . . 129.0(2) ?
C7 N1 H1N . . 116(2) ?
C1 N1 H1N . . 115(2) ?
C10 O3 C11 . . 118.0(2) ?

loop_
_geom_bond_atom_site_label_1
_geom_bond_atom_site_label_2
_geom_bond_site_symmetry_2
_geom_bond_distance
_geom_bond_publ_flag
C1 C6 . 1.383(3) ?
C1 C2 . 1.391(3) ?
C1 N1 . 1.420(3) ?
C2 C3 . 1.382(3) ?
C2 H2 . 0.9300 ?
C3 C4 . 1.384(4) ?
C3 C13 . 1.506(4) ?
C4 C5 . 1.376(4) ?
C4 H4 . 0.9300 ?
C5 C6 . 1.392(3) ?
C5 C14 . 1.511(4) ?
C6 H6 . 0.9300 ?
C7 O1 . 1.216(3) ?
C7 N1 . 1.344(3) ?
C7 C8 . 1.516(3) ?
C8 C9 . 1.498(3) ?
C8 H8A . 0.9700 ?
C8 H8B . 0.9700 ?
C9 C10 . 1.495(3) ?
C9 H9A . 0.9700 ?
C9 H9B . 0.9700 ?
C10 O2 . 1.205(3) ?
C10 O3 . 1.314(3) ?
C11 H11 10 1.00(2) ?
C11 O3 . 1.453(3) ?
C11 C12 . 1.495(4) ?
C11 H11 . 1.00(2) ?
C12 H12B 10 1.03(3) ?
C12 H12A . 0.98(4) ?
C12 H12B . 1.03(3) ?
C13 H13A . 0.9600 ?
C13 H13B . 0.9600 ?
C13 H13C . 0.9600 ?
C14 H14A . 0.9600 ?
C14 H14B . 0.9600 ?
C14 H14C . 0.9600 ?
N1 H1N . 0.85(3) ?

loop_
_geom_hbond_atom_site_label_D
_geom_hbond_atom_site_label_H
_geom_hbond_atom_site_label_A
_geom_hbond_site_symmetry_A
_geom_hbond_distance_DH
_geom_hbond_distance_HA
_geom_hbond_distance_DA
_geom_hbond_angle_DHA
N1 H1N O2 9_655 0.85(3) 2.15(3) 2.995(3) 176(3)

loop_
_geom_torsion_atom_site_label_1
_geom_torsion_atom_site_label_2
_geom_torsion_atom_site_label_3
_geom_torsion_atom_site_label_4
_geom_torsion_site_symmetry_1
_geom_torsion_site_symmetry_2
_geom_torsion_site_symmetry_3
_geom_torsion_site_symmetry_4
_geom_torsion
_geom_torsion_publ_flag
C6 C1 C2 C3 . . . . 0.0 ?
N1 C1 C2 C3 . . . . 180.0 ?
C1 C2 C3 C4 . . . . 0.0 ?
C1 C2 C3 C13 . . . . 180.0 ?
C2 C3 C4 C5 . . . . 0.0 ?
C13 C3 C4 C5 . . . . 180.0 ?
C3 C4 C5 C6 . . . . 0.0 ?
C3 C4 C5 C14 . . . . 180.0 ?
C2 C1 C6 C5 . . . . 0.0 ?
N1 C1 C6 C5 . . . . 180.0 ?
C4 C5 C6 C1 . . . . 0.0 ?
C14 C5 C6 C1 . . . . 180.0 ?
O1 C7 C8 C9 . . . . 0.0 ?
N1 C7 C8 C9 . . . . 180.0 ?
C7 C8 C9 C10 . . . . 180.0 ?
C8 C9 C10 O2 . . . . 0.0 ?
C8 C9 C10 O3 . . . . 180.0 ?
H11 C11 C12 H12B 10 . . 10 -54(2) ?
O3 C11 C12 H12B . . . 10 64.8(16) ?
O1 C7 N1 C1 . . . . 0.0 ?
C8 C7 N1 C1 . . . . 180.0 ?
C6 C1 N1 C7 . . . . 0.0 ?
C2 C1 N1 C7 . . . . 180.0 ?
O2 C10 O3 C11 . . . . 0.0 ?
C9 C10 O3 C11 . . . . 180.0 ?
H11 C11 O3 C10 10 . . . -61.7(13) ?
C12 C11 O3 C10 . . . . 180.0 ?
